data_1200016
loop_
_publ_author_name
'Saalfeld, H'
'Wedde, M'

_publ_section_title
;
Refinement of the crystal structure of gibbsite, Al (O H)3
;
_journal_coden_ASTM ZEKGAX
_journal_name_full
;
Zeitschrift fuer Kristallographie, Kristallgeometrie, Kristallphysik, 
Kristallchemie (-144,1977)
;
_journal_page_first 129
_journal_page_last 135
_journal_volume 139
_journal_year 1974
_chemical_compound_source 'Langesundfjord, Norway'
_chemical_formula_structural 'Al (O H)3'
_chemical_formula_sum 'Al H3 O3'
_chemical_name_mineral Gibbsite
_chemical_name_systematic 'Aluminium hydroxide'
_space_group_IT_number 14
_symmetry_cell_setting monoclinic
_symmetry_Int_Tables_number 14
_symmetry_space_group_name_Hall '-P 2yn'
_symmetry_space_group_name_H-M 'P 1 21/n 1'
_cell_angle_alpha 90
_cell_angle_beta 94.54(1)
_cell_angle_gamma 90
_cell_formula_units_Z 8
_cell_length_a 8.684(1)
_cell_length_b 5.078(1)
_cell_length_c 9.736(2)
_cell_volume 428.0
_database_code_amcsd 0010761
_exptl_crystal_density_diffrn 2.421
_exptl_crystal_density_meas 2.4
_refine_ls_R_factor_all 0.032
_cod_original_formula_sum 'H3 Al O3'
_cod_database_code 1200016

loop_
_space_group_symop_operation_xyz
x,y,z
1/2+x,1/2-y,1/2+z
-x,-y,-z
1/2-x,1/2+y,1/2-z

loop_
_atom_site_label
_atom_site_type_symbol
_atom_site_symmetry_multiplicity
_atom_site_Wyckoff_symbol
_atom_site_fract_x
_atom_site_fract_y
_atom_site_fract_z
_atom_site_occupancy
_atom_site_attached_hydrogens
_atom_site_calc_flag
Al1 Al3+ 4 e 0.1679(1) 0.5295(2) -0.0023(1) 1. 0 d
Al2 Al3+ 4 e 0.3344(1) 0.0236(2) -0.0024(1) 1. 0 d
O1 O2- 4 e 0.1779(2) 0.2183(4) -0.1115(2) 1. 0 d
O2 O2- 4 e 0.6692(2) 0.6558(4) -0.1023(2) 1. 0 d
O3 O2- 4 e 0.4984(2) 0.1315(4) -0.1044(2) 1. 0 d
O4 O2- 4 e -0.0205(2) 0.6293(4) -0.1068(2) 1. 0 d
O5 O2- 4 e 0.2971(2) 0.7178(4) -0.1052(2) 1. 0 d
O6 O2- 4 e 0.8194(2) 0.1491(4) -0.1015(2) 1. 0 d
H1 H1+ 4 e 0.101(6) 0.152(10) -0.124(5) 1. 0 d
H2 H1+ 4 e 0.595(6) 0.573(10) -0.098(5) 1. 0 d
H3 H1+ 4 e 0.503(5) 0.137(10) -0.190(5) 1. 0 d
H4 H1+ 4 e -0.029(5) 0.801(10) -0.107(4) 1. 0 d
H5 H1+ 4 e 0.293(6) 0.724(11) -0.196(6) 1. 0 d
H6 H1+ 4 e 0.815(5) 0.160(9) -0.190(5) 1. 0 d

loop_
_atom_type_symbol
_atom_type_oxidation_number
Al3+ 3.000
O2- -2.000
H1+ 1.000

loop_
_cod_related_entry_id
_cod_related_entry_database
_cod_related_entry_code
1 AMCSD 0010761
